data_7126658
loop_
_publ_author_name
'Mandal, Debdeep'
'Stein, Felix'
'Chandra, Shubhadeep'
'Neuman, Nicol\'as I'
'Sarkar, Pallavi'
'Das, Shubhajit'
'Kundu, Abhinanda'
'Sarkar, Arighna'
'Rawat, Hemant'
'Pati, Swapan K.'
'Chandrasekhar, Vadapalli'
'Sarkar, Biprajit'
'Jana, Anukul'

_publ_section_title
;
 Trisubstituted geminal diazaalkene derived transient 1,2-carbodications.
;
_journal_issue 59
_journal_name_full 'Chemical communications (Cambridge, England)'
_journal_page_first 8233
_journal_page_last 8236
_journal_paper_doi 10.1039/d0cc02807j
_journal_volume 56
_journal_year 2020
_chemical_formula_moiety 'C8 H15 N2, C F3 O3 S'
_chemical_formula_sum 'C9 H15 F3 N2 O3 S'
_chemical_formula_weight 288.29
_space_group_crystal_system orthorhombic
_space_group_IT_number 62
_space_group_name_Hall '-P 2ac 2n'
_space_group_name_H-M_alt 'P n m a'
_atom_sites_solution_hydrogens difmap
_atom_sites_solution_primary dual
_audit_creation_date 2019-09-06
_audit_creation_method
;
Olex2 1.2
(compiled 2018.05.29 svn.r3508 for OlexSys, GUI svn.r5506)
;
_audit_update_record
;
2019-09-06 deposited with the CCDC.	2020-06-08 downloaded from the CCDC.
;
_cell_angle_alpha 90
_cell_angle_beta 90
_cell_angle_gamma 90
_cell_formula_units_Z 4
_cell_length_a 8.5710(17)
_cell_length_b 6.9720(14)
_cell_length_c 21.017(4)
_cell_measurement_reflns_used 7751
_cell_measurement_temperature 119.98(10)
_cell_measurement_theta_max 28.6370
_cell_measurement_theta_min 3.0630
_cell_volume 1255.9(4)
_computing_cell_refinement 'CrysAlisPro 1.171.39.29d (Rigaku OD, 2017)'
_computing_data_collection 'CrysAlisPro 1.171.39.29d (Rigaku OD, 2017)'
_computing_data_reduction 'CrysAlisPro 1.171.39.29d (Rigaku OD, 2017)'
_computing_molecular_graphics 'Olex2 (Dolomanov et al., 2009)'
_computing_publication_material 'Olex2 (Dolomanov et al., 2009)'
_computing_structure_refinement 'ShelXL (Sheldrick, 2015)'
_computing_structure_solution 'ShelXT (Sheldrick, 2015)'
_diffrn_ambient_environment N~2~
_diffrn_ambient_temperature 119.98(10)
_diffrn_detector 'CCD plate'
_diffrn_measured_fraction_theta_full 0.999
_diffrn_measured_fraction_theta_max 0.933
_diffrn_measurement_details
;
List of Runs (angles in degrees, time in seconds):

  # Type    Start    End  Width  t~exp~   \w     \q     \k     \f   Frames
#--------------------------------------------------------------------------
  1  \w     49.00  74.00   0.50    6.00    --    7.10  75.00 125.00   50
  2  \w      5.00  30.00   0.50    6.00    --   -7.50 -75.00  -1.00   50
  3  \w    -49.00 -23.00   0.50    6.00    --   -7.50 -75.00  -1.00   52
  4  \w     17.00  42.00   0.50    6.00    --   -7.50  75.00 125.00   50
  5  \w     58.00  95.00   0.50    6.00    --    7.10  77.00-120.00   74
  6  \w    -43.00 -17.00   0.50    6.00    --    7.10 -75.00  -1.00   52
  7  \w     57.00  86.00   0.50    6.00    --    7.10  77.00  90.00   58
  8  \w     63.00  88.00   0.50    6.00    --    7.10  77.00 -30.00   50
  9  \w     56.00  92.00   0.50    6.00    --    7.10  77.00  30.00   72
 10  \w     51.00  76.00   0.50    6.00    --    7.10  77.00-150.00   50
 11  \w    -96.00  80.00   0.50    6.00    --   -7.50 -19.00 -30.00  352
;
_diffrn_measurement_device 'four-circle diffractometer'
_diffrn_measurement_device_type 'XtaLAB AFC12 (RINC): Kappa single'
_diffrn_measurement_method '\w scans'
_diffrn_orient_matrix_type 'CrysAlisPro convention (1999,Acta A55,543-557)'
_diffrn_orient_matrix_UB_11 -0.0192021000
_diffrn_orient_matrix_UB_12 0.0392647000
_diffrn_orient_matrix_UB_13 0.0300655000
_diffrn_orient_matrix_UB_21 -0.0423429000
_diffrn_orient_matrix_UB_22 0.0739955000
_diffrn_orient_matrix_UB_23 -0.0152039000
_diffrn_orient_matrix_UB_31 -0.0684234000
_diffrn_orient_matrix_UB_32 -0.0567951000
_diffrn_orient_matrix_UB_33 0.0009716000
_diffrn_radiation_monochromator graphite
_diffrn_radiation_probe x-ray
_diffrn_radiation_type MoK\a
_diffrn_radiation_wavelength 0.71073
_diffrn_reflns_av_R_equivalents 0.0374
_diffrn_reflns_av_unetI/netI 0.0215
_diffrn_reflns_Laue_measured_fraction_full 0.999
_diffrn_reflns_Laue_measured_fraction_max 0.933
_diffrn_reflns_limit_h_max 9
_diffrn_reflns_limit_h_min -11
_diffrn_reflns_limit_k_max 8
_diffrn_reflns_limit_k_min -9
_diffrn_reflns_limit_l_max 26
_diffrn_reflns_limit_l_min -27
_diffrn_reflns_number 15371
_diffrn_reflns_point_group_measured_fraction_full 0.999
_diffrn_reflns_point_group_measured_fraction_max 0.933
_diffrn_reflns_theta_full 25.242
_diffrn_reflns_theta_max 28.930
_diffrn_reflns_theta_min 2.566
_diffrn_source 'fine-focus sealed X-ray tube'
_diffrn_source_type 'Enhance (Mo) X-ray Source'
_diffrn_standards_number 0
_exptl_absorpt_coefficient_mu 0.298
_exptl_absorpt_correction_T_max 1.00000
_exptl_absorpt_correction_T_min 0.64496
_exptl_absorpt_correction_type multi-scan
_exptl_absorpt_process_details
;
CrysAlisPro 1.171.39.29d (Rigaku Oxford Diffraction, 2017)
Empirical absorption correction using spherical harmonics,
 implemented in SCALE3 ABSPACK scaling algorithm.
;
_exptl_crystal_colour colourless
_exptl_crystal_colour_primary colourless
_exptl_crystal_density_diffrn 1.525
_exptl_crystal_description block
_exptl_crystal_F_000 600
_exptl_crystal_size_max 0.23
_exptl_crystal_size_mid 0.19
_exptl_crystal_size_min 0.14
_refine_diff_density_max 0.499
_refine_diff_density_min -0.511
_refine_diff_density_rms 0.086
_refine_ls_extinction_method none
_refine_ls_goodness_of_fit_ref 1.067
_refine_ls_hydrogen_treatment constr
_refine_ls_matrix_type full
_refine_ls_number_parameters 103
_refine_ls_number_reflns 1670
_refine_ls_number_restraints 0
_refine_ls_restrained_S_all 1.067
_refine_ls_R_factor_all 0.0491
_refine_ls_R_factor_gt 0.0441
_refine_ls_shift/su_max 0.000
_refine_ls_shift/su_mean 0.000
_refine_ls_structure_factor_coef Fsqd
_refine_ls_weighting_details 'w=1/[\s^2^(Fo^2^)+(0.0636P)^2^+1.4087P] where P=(Fo^2^+2Fc^2^)/3'
_refine_ls_weighting_scheme calc
_refine_ls_wR_factor_gt 0.1276
_refine_ls_wR_factor_ref 0.1310
_reflns_Friedel_coverage 0.000
_reflns_number_gt 1485
_reflns_number_total 1670
_reflns_threshold_expression 'I > 2\s(I)'
_cod_data_source_file d0cc02807j2.cif
_cod_data_source_block aj0622
_cod_depositor_comments 'Adding full bibliography for 7126655--7126664.cif.'
_cod_database_code 7126658
_shelx_shelxl_version_number 2017/1
_chemical_oxdiff_formula 'C H N O S F '
_shelx_space_group_comment
;
The symmetry employed for this shelxl refinement is uniquely defined
by the following loop, which should always be used as a source of
symmetry information in preference to the above space-group names.
They are only intended as comments.
;
_shelx_estimated_absorpt_t_max 0.959
_shelx_estimated_absorpt_t_min 0.935
_reflns_odcompleteness_completeness 99.74
_reflns_odcompleteness_iscentric 1
_reflns_odcompleteness_theta 26.32
_olex2_refinement_description
;
1. Fixed Uiso
 At 1.2 times of:
  All C(H,H) groups
2.a Riding coordinates:
 C4(H4A,H4B), C7(H7A,H7B), C6(H6A,H6B), C8(H8A,H8B), C5(H5A,H5B)
;
_olex2_submission_special_instructions 'No special instructions were received'
_oxdiff_exptl_absorpt_empirical_details
;
Empirical correction (ABSPACK) includes:
- Absorption correction using spherical harmonics
- Frame scaling
;
_oxdiff_exptl_absorpt_empirical_full_max 1.371
_oxdiff_exptl_absorpt_empirical_full_min 0.693

loop_
_space_group_symop_operation_xyz
'x, y, z'
'-x+1/2, -y, z+1/2'
'x+1/2, -y+1/2, -z+1/2'
'-x, y+1/2, -z'
'-x, -y, -z'
'x-1/2, y, -z-1/2'
'-x-1/2, y-1/2, z-1/2'
'x, -y-1/2, z'

loop_
_atom_site_label
_atom_site_type_symbol
_atom_site_fract_x
_atom_site_fract_y
_atom_site_fract_z
_atom_site_U_iso_or_equiv
_atom_site_adp_type
_atom_site_occupancy
_atom_site_site_symmetry_order
_atom_site_calc_flag
_atom_site_refinement_flags_posn
_atom_site_refinement_flags_adp
_atom_site_refinement_flags_occupancy
_atom_site_disorder_assembly
_atom_site_disorder_group
N2 N 1.0967(2) 0.750000 0.04562(10) 0.0203(4) Uani 1 2 d S T P . .
N1 N 0.8406(3) 0.750000 0.05122(10) 0.0216(4) Uani 1 2 d S T P . .
C1 C 0.8996(3) 0.750000 0.11176(11) 0.0151(4) Uani 1 2 d S T P . .
C2 C 1.0557(3) 0.750000 0.10816(11) 0.0158(4) Uani 1 2 d S T P . .
C3 C 0.9631(3) 0.750000 0.00946(11) 0.0170(5) Uani 1 2 d S T P . .
C4 C 0.9556(3) 0.750000 -0.06119(12) 0.0252(5) Uani 1 2 d S T P . .
H4A H 0.990674 0.628140 -0.077025 0.030 Uiso 1 1 d R . . . .
H4B H 0.849934 0.750000 -0.074585 0.030 Uiso 1 2 d RS T P . .
C7 C 1.1703(3) 0.750000 0.16104(12) 0.0254(5) Uani 1 2 d S T P . .
H7A H 1.232387 0.864520 0.158930 0.030 Uiso 1 1 d R . . . .
H7B H 1.115927 0.750000 0.200960 0.030 Uiso 1 2 d RS T P . .
C6 C 0.8007(3) 0.750000 0.16937(12) 0.0252(5) Uani 1 2 d S T P . .
H6A H 0.735600 0.637820 0.169319 0.030 Uiso 1 1 d R . . . .
H6B H 0.865750 0.750000 0.206539 0.030 Uiso 1 2 d RS T P . .
C8 C 1.2590(3) 0.750000 0.02281(12) 0.0233(5) Uani 1 2 d S T P . .
H8A H 1.311582 0.637650 0.038237 0.028 Uiso 1 1 d R . . . .
H8B H 1.259992 0.750000 -0.022873 0.028 Uiso 1 2 d RS T P . .
C5 C 0.6721(3) 0.750000 0.03738(13) 0.0260(6) Uani 1 2 d S T P . .
H5A H 0.625041 0.862210 0.055481 0.031 Uiso 1 1 d R . . . .
H5B H 0.656381 0.750000 -0.007849 0.031 Uiso 1 2 d RS T P . .
S1 S 0.51493(7) 0.250000 0.13710(3) 0.0205(2) Uani 1 2 d S T P . .
F2 F 0.49346(18) 0.0981(2) 0.25051(7) 0.0503(4) Uani 1 1 d . . . . .
F1 F 0.2908(2) 0.250000 0.21880(10) 0.0709(9) Uani 1 2 d S T P . .
O1 O 0.4486(2) 0.0787(2) 0.11151(8) 0.0422(4) Uani 1 1 d . . . . .
O2 O 0.6817(2) 0.250000 0.14229(10) 0.0425(6) Uani 1 2 d S T P . .
C9 C 0.4457(3) 0.250000 0.21851(13) 0.0295(6) Uani 1 2 d S T P . .

loop_
_atom_site_aniso_label
_atom_site_aniso_U_11
_atom_site_aniso_U_22
_atom_site_aniso_U_33
_atom_site_aniso_U_23
_atom_site_aniso_U_13
_atom_site_aniso_U_12
N2 0.0193(10) 0.0183(10) 0.0231(10) 0.000 0.0012(8) 0.000
N1 0.0207(10) 0.0192(10) 0.0247(10) 0.000 0.0013(8) 0.000
C1 0.0154(10) 0.0124(9) 0.0175(10) 0.000 0.0024(8) 0.000
C2 0.0166(10) 0.0132(10) 0.0176(11) 0.000 0.0001(8) 0.000
C3 0.0168(11) 0.0125(10) 0.0217(11) 0.000 0.0004(9) 0.000
C4 0.0366(14) 0.0193(12) 0.0196(12) 0.000 0.0005(10) 0.000
C7 0.0260(13) 0.0300(14) 0.0202(12) 0.000 -0.0033(10) 0.000
C6 0.0264(13) 0.0289(13) 0.0203(12) 0.000 0.0057(10) 0.000
C8 0.0156(11) 0.0294(13) 0.0248(12) 0.000 0.0025(9) 0.000
C5 0.0175(12) 0.0308(14) 0.0298(13) 0.000 0.0002(10) 0.000
S1 0.0192(3) 0.0242(3) 0.0182(3) 0.000 0.0011(2) 0.000
F2 0.0633(10) 0.0534(9) 0.0341(7) 0.0216(7) -0.0025(6) -0.0110(7)
F1 0.0221(10) 0.147(3) 0.0435(12) 0.000 0.0124(8) 0.000
O1 0.0549(10) 0.0340(9) 0.0379(8) -0.0114(7) -0.0064(7) -0.0067(8)
O2 0.0196(10) 0.0788(18) 0.0290(11) 0.000 0.0047(8) 0.000
C9 0.0214(12) 0.0428(16) 0.0243(13) 0.000 0.0026(10) 0.000

loop_
_atom_type_symbol
_atom_type_description
_atom_type_scat_dispersion_real
_atom_type_scat_dispersion_imag
_atom_type_scat_source
C C 0.0033 0.0016 'International Tables Vol C Tables 4.2.6.8 and 6.1.1.4'
H H 0.0000 0.0000 'International Tables Vol C Tables 4.2.6.8 and 6.1.1.4'
F F 0.0171 0.0103 'International Tables Vol C Tables 4.2.6.8 and 6.1.1.4'
N N 0.0061 0.0033 'International Tables Vol C Tables 4.2.6.8 and 6.1.1.4'
O O 0.0106 0.0060 'International Tables Vol C Tables 4.2.6.8 and 6.1.1.4'
S S 0.1246 0.1234 'International Tables Vol C Tables 4.2.6.8 and 6.1.1.4'

loop_
_geom_angle_atom_site_label_1
_geom_angle_atom_site_label_2
_geom_angle_atom_site_label_3
_geom_angle
_geom_angle_site_symmetry_1
_geom_angle_site_symmetry_3
_geom_angle_publ_flag
C2 N2 C3 108.6(2) . . ?
C2 N2 C8 124.0(2) . . ?
C3 N2 C8 127.4(2) . . ?
C1 N1 C5 123.0(2) . . ?
C3 N1 C1 108.3(2) . . ?
C3 N1 C5 128.7(2) . . ?
N1 C1 C6 123.3(2) . . ?
C2 C1 N1 108.4(2) . . ?
C2 C1 C6 128.2(2) . . ?
N2 C2 C7 123.6(2) . . ?
C1 C2 N2 108.2(2) . . ?
C1 C2 C7 128.2(2) . . ?
N2 C3 C4 126.1(2) . . ?
N1 C3 N2 106.5(2) . . ?
N1 C3 C4 127.4(2) . . ?
C3 C4 H4A 109.4 . . ?
C3 C4 H4A 109.42(5) . 8_575 ?
C3 C4 H4B 109.7 . . ?
H4A C4 H4A 124.3 . 8_575 ?
H4A C4 H4B 101.3 . . ?
H4B C4 H4A 101.3 . 8_575 ?
C2 C7 H7A 109.4 . . ?
C2 C7 H7A 109.41(7) . 8_575 ?
C2 C7 H7B 109.5 . . ?
H7A C7 H7A 112.4 . 8_575 ?
H7A C7 H7B 108.0 . . ?
H7B C7 H7A 108.0 . 8_575 ?
C1 C6 H6A 109.4 . . ?
C1 C6 H6A 109.40(7) . 8_575 ?
C1 C6 H6B 109.5 . . ?
H6A C6 H6A 109.0 . 8_575 ?
H6A C6 H6B 109.8 . . ?
H6B C6 H6A 109.8 . 8_575 ?
N2 C8 H8A 109.49(7) . 8_575 ?
N2 C8 H8A 109.5 . . ?
N2 C8 H8B 109.5 . . ?
H8A C8 H8A 109.4 . 8_575 ?
H8A C8 H8B 109.5 . . ?
H8B C8 H8A 109.5 . 8_575 ?
N1 C5 H5A 109.53(7) . 8_575 ?
N1 C5 H5A 109.5 . . ?
N1 C5 H5B 109.5 . . ?
H5A C5 H5A 109.3 . 8_575 ?
H5A C5 H5B 109.5 . . ?
H5B C5 H5A 109.5 . 8_575 ?
O1 S1 O1 113.53(15) 8_565 . ?
O1 S1 O2 115.19(9) 8_565 . ?
O1 S1 O2 115.19(9) . . ?
O1 S1 C9 103.04(9) 8_565 . ?
O1 S1 C9 103.04(9) . . ?
O2 S1 C9 104.75(13) . . ?
F2 C9 S1 112.33(15) 8_565 . ?
F2 C9 S1 112.33(15) . . ?
F2 C9 F2 106.8(2) 8_565 . ?
F2 C9 F1 107.91(17) 8_565 . ?
F2 C9 F1 107.91(17) . . ?
F1 C9 S1 109.4(2) . . ?

loop_
_geom_bond_atom_site_label_1
_geom_bond_atom_site_label_2
_geom_bond_distance
_geom_bond_site_symmetry_2
_geom_bond_publ_flag
N2 C2 1.361(3) . ?
N2 C3 1.374(3) . ?
N2 C8 1.472(3) . ?
N1 C1 1.369(3) . ?
N1 C3 1.368(3) . ?
N1 C5 1.473(3) . ?
C1 C2 1.340(3) . ?
C1 C6 1.478(3) . ?
C2 C7 1.483(3) . ?
C3 C4 1.486(3) . ?
C4 H4A 0.9607 8_575 ?
C4 H4A 0.9607 . ?
C4 H4B 0.9482 . ?
C7 H7A 0.9606 8_575 ?
C7 H7A 0.9607 . ?
C7 H7B 0.9596 . ?
C6 H6A 0.9606 . ?
C6 H6A 0.9606 8_575 ?
C6 H6B 0.9599 . ?
C8 H8A 0.9600 . ?
C8 H8A 0.9600 8_575 ?
C8 H8B 0.9601 . ?
C5 H5A 0.9591 8_575 ?
C5 H5A 0.9590 . ?
C5 H5B 0.9601 . ?
S1 O1 1.4274(16) . ?
S1 O1 1.4274(16) 8_565 ?
S1 O2 1.433(2) . ?
S1 C9 1.811(3) . ?
F2 C9 1.320(2) . ?
F1 C9 1.328(3) . ?

loop_
_geom_torsion_atom_site_label_1
_geom_torsion_atom_site_label_2
_geom_torsion_atom_site_label_3
_geom_torsion_atom_site_label_4
_geom_torsion
_geom_torsion_site_symmetry_1
_geom_torsion_site_symmetry_2
_geom_torsion_site_symmetry_3
_geom_torsion_site_symmetry_4
_geom_torsion_publ_flag
N1 C1 C2 N2 0.000(0) . . . . ?
N1 C1 C2 C7 180.000(0) . . . . ?
C1 N1 C3 N2 0.0 . . . . ?
C1 N1 C3 C4 180.000(0) . . . . ?
C2 N2 C3 N1 0.0 . . . . ?
C2 N2 C3 C4 180.000(0) . . . . ?
C3 N2 C2 C1 0.000(0) . . . . ?
C3 N2 C2 C7 180.000(0) . . . . ?
C3 N1 C1 C2 0.000(0) . . . . ?
C3 N1 C1 C6 180.000(0) . . . . ?
C6 C1 C2 N2 180.000(0) . . . . ?
C6 C1 C2 C7 0.000(0) . . . . ?
C8 N2 C2 C1 180.0 . . . . ?
C8 N2 C2 C7 0.000(0) . . . . ?
C8 N2 C3 N1 180.0 . . . . ?
C8 N2 C3 C4 0.000(0) . . . . ?
C5 N1 C1 C2 180.0 . . . . ?
C5 N1 C1 C6 0.000(0) . . . . ?
C5 N1 C3 N2 180.0 . . . . ?
C5 N1 C3 C4 0.000(0) . . . . ?
O1 S1 C9 F2 -60.6(2) 8_565 . . 8_565 ?
O1 S1 C9 F2 -178.96(17) . . . 8_565 ?
O1 S1 C9 F2 178.96(17) 8_565 . . . ?
O1 S1 C9 F2 60.6(2) . . . . ?
O1 S1 C9 F1 -59.16(8) . . . . ?
O1 S1 C9 F1 59.16(8) 8_565 . . . ?
O2 S1 C9 F2 60.20(16) . . . 8_565 ?
O2 S1 C9 F2 -60.20(17) . . . . ?
O2 S1 C9 F1 180.000(0) . . . . ?
